data_2243210
loop_
_publ_author_name
'Daoui, Said'
'Baydere, Cemile'
'El Kalai, Fouad'
'Mahi, Lhassane'
'Dege, Necmi'
'Karrouchi, Khalid'
'Benchat, Noureddine'

_publ_section_title
;
 Crystal structure, Hirshfeld surface analysis and DFT studies of
 2-[5-(4-methylbenzyl)-6-oxo-3-phenyl-1,6-dihydropyridazin-1-yl]acetic
 acid
;
_journal_issue 12
_journal_name_full 'Acta Crystallographica Section E'
_journal_page_first 1925
_journal_page_last 1929
_journal_paper_doi 10.1107/S2056989019015317
_journal_volume 75
_journal_year 2019
_chemical_formula_iupac 'C20 H18 N2 O3'
_chemical_formula_moiety 'C20 H18 N2 O3'
_chemical_formula_sum 'C20 H18 N2 O3'
_chemical_formula_weight 334.36
_chemical_name_systematic
;
2-[5-(4-Methylbenzyl)-6-oxo-3-phenyl-1,6-dihydropyridazin-1-yl]acetic acid
;
_space_group_crystal_system triclinic
_space_group_IT_number 2
_space_group_name_Hall '-P 1'
_space_group_name_H-M_alt 'P -1'
_atom_sites_solution_hydrogens geom
_atom_sites_solution_primary dual
_atom_sites_solution_secondary difmap
_audit_creation_method SHELXL-2018/3
_cell_angle_alpha 106.501(8)
_cell_angle_beta 92.390(8)
_cell_angle_gamma 100.750(8)
_cell_formula_units_Z 2
_cell_length_a 8.4213(7)
_cell_length_b 9.0739(9)
_cell_length_c 12.2238(12)
_cell_measurement_reflns_used 9277
_cell_measurement_temperature 296(2)
_cell_measurement_theta_max 30.49
_cell_measurement_theta_min 2.39
_cell_volume 875.43(15)
_computing_cell_refinement
;
X-AREA (Stoe & Cie, 2002)
;
_computing_data_collection
;
X-AREA (Stoe & Cie, 2002)
;
_computing_data_reduction
;
X-RED32 (Stoe & Cie, 2002)
;
_computing_molecular_graphics
;
Mercury (Macrae <i>et al.</i>,  2008) and PLATON (Spek, 2009)
;
_computing_publication_material
;
WinGX (Farrugia, 2012), SHELXL2018 (Sheldrick, 2015b),
PLATON (Spek, 2009) and publCIF (Westrip, 2010)
;
_computing_structure_refinement
;
SHELXL2018 (Sheldrick, 2015b)
;
_computing_structure_solution
;
SHELXT2017 (Sheldrick, 2015a)
;
_diffrn_ambient_temperature 296(2)
_diffrn_detector 'image plate (34 cm diameter)'
_diffrn_detector_area_resol_mean 6.67
_diffrn_measured_fraction_theta_full 0.987
_diffrn_measured_fraction_theta_max 0.987
_diffrn_measurement_device '2-circle goniometer'
_diffrn_measurement_device_type 'Stoe IPDS 2'
_diffrn_measurement_method 'rotation method'
_diffrn_radiation_monochromator 'plane graphite'
_diffrn_radiation_type 'Mo K\a'
_diffrn_radiation_wavelength 0.71073
_diffrn_reflns_av_R_equivalents 0.0289
_diffrn_reflns_av_unetI/netI 0.0305
_diffrn_reflns_limit_h_max 10
_diffrn_reflns_limit_h_min -10
_diffrn_reflns_limit_k_max 11
_diffrn_reflns_limit_k_min -10
_diffrn_reflns_limit_l_max 15
_diffrn_reflns_limit_l_min -15
_diffrn_reflns_number 7687
_diffrn_reflns_theta_full 25.242
_diffrn_reflns_theta_max 25.988
_diffrn_reflns_theta_min 2.474
_diffrn_source 'sealed X-ray tube, 12 x 0.4 mm long-fine focus'
_diffrn_source_current 45
_diffrn_source_power 2.25
_diffrn_source_voltage 50
_exptl_absorpt_coefficient_mu 0.086
_exptl_absorpt_correction_T_max 0.9593
_exptl_absorpt_correction_T_min 0.9448
_exptl_absorpt_correction_type integration
_exptl_absorpt_process_details
;
(X-RED32; Stoe & Cie, 2002)
;
_exptl_crystal_colour yellow
_exptl_crystal_density_diffrn 1.268
_exptl_crystal_description prism
_exptl_crystal_F_000 352
_exptl_crystal_size_max 0.75
_exptl_crystal_size_mid 0.62
_exptl_crystal_size_min 0.34
_refine_diff_density_max 0.117
_refine_diff_density_min -0.137
_refine_ls_extinction_method none
_refine_ls_goodness_of_fit_ref 1.014
_refine_ls_hydrogen_treatment constr
_refine_ls_matrix_type full
_refine_ls_number_parameters 228
_refine_ls_number_reflns 3387
_refine_ls_number_restraints 33
_refine_ls_restrained_S_all 1.034
_refine_ls_R_factor_all 0.0767
_refine_ls_R_factor_gt 0.0461
_refine_ls_shift/su_max 0.000
_refine_ls_shift/su_mean 0.000
_refine_ls_structure_factor_coef Fsqd
_refine_ls_weighting_details 'w=1/[\s^2^(Fo^2^)+(0.0706P)^2^] where P=(Fo^2^+2Fc^2^)/3'
_refine_ls_weighting_scheme calc
_refine_ls_wR_factor_gt 0.1187
_refine_ls_wR_factor_ref 0.1298
_reflns_number_gt 2159
_reflns_number_total 3387
_reflns_threshold_expression 'I > 2\s(I)'
_cod_data_source_file su5527sup1.cif
_cod_data_source_block I
_cod_database_code 2243210
_shelx_space_group_comment
;
The symmetry employed for this shelxl refinement is uniquely defined
by the following loop, which should always be used as a source of
symmetry information in preference to the above space-group names.
They are only intended as comments.
;

loop_
_space_group_symop_operation_xyz
'x, y, z'
'-x, -y, -z'

loop_
_atom_site_type_symbol
_atom_site_label
_atom_site_fract_x
_atom_site_fract_y
_atom_site_fract_z
_atom_site_U_iso_or_equiv
_atom_site_adp_type
_atom_site_calc_flag
_atom_site_occupancy
O O2 0.63260(15) 1.10394(16) 0.10937(10) 0.0735(4) Uani d 1
H H2 0.597450 1.162100 0.078353 0.110 Uiso calc 1
O O3 0.52647(15) 0.73205(16) -0.01452(10) 0.0764(4) Uani d 1
O O1 0.80943(17) 1.09371(19) -0.02162(12) 0.0945(5) Uani d 1
N N2 0.68471(16) 0.84641(18) 0.15268(12) 0.0669(4) Uani d 1
N N1 0.72008(16) 0.88379(18) 0.26737(12) 0.0668(4) Uani d 1
C C8 0.46392(19) 0.7210(2) 0.26864(14) 0.0620(4) Uani d 1
H H8 0.389598 0.679405 0.311801 0.074 Uiso calc 1
C C9 0.4288(2) 0.6836(2) 0.15452(14) 0.0620(4) Uani d 1
C C7 0.61225(19) 0.8228(2) 0.32473(14) 0.0613(4) Uani d 1
C C14 0.1506(2) 0.5207(2) 0.15768(15) 0.0664(4) Uani d 1
C C6 0.6544(2) 0.8672(2) 0.45037(15) 0.0680(5) Uani d 1
C C10 0.5447(2) 0.7524(2) 0.09055(14) 0.0634(4) Uani d 1
C C12 0.7494(2) 1.0492(2) 0.05303(14) 0.0670(5) Uani d 1
C C13 0.2753(2) 0.5779(2) 0.08692(16) 0.0734(5) Uani d 1
H H13A 0.226930 0.634241 0.042417 0.088 Uiso calc 1
H H13B 0.303827 0.487485 0.033334 0.088 Uiso calc 1
C C11 0.8048(2) 0.9243(3) 0.09364(17) 0.0773(5) Uani d 1
H H11A 0.830690 0.846172 0.028180 0.093 Uiso calc 1
H H11B 0.903514 0.971292 0.145133 0.093 Uiso calc 1
C C15 0.1700(3) 0.4072(2) 0.20852(19) 0.0832(6) Uani d 1
H H15 0.258956 0.359741 0.194728 0.100 Uiso calc 1
C C19 0.0148(3) 0.5824(2) 0.1768(2) 0.0885(6) Uani d 1
H H19 -0.003886 0.657256 0.142058 0.106 Uiso calc 1
C C17 -0.0729(3) 0.4267(3) 0.3010(2) 0.1019(7) Uani d 1
C C18 -0.0948(3) 0.5352(3) 0.2469(2) 0.1060(7) Uani d 1
H H18 -0.186687 0.578672 0.257801 0.127 Uiso calc 1
C C16 0.0607(3) 0.3626(3) 0.2792(2) 0.0992(7) Uani d 1
H H16 0.078355 0.286573 0.313098 0.119 Uiso calc 1
C C3 0.7361(4) 0.9592(4) 0.6852(2) 0.1101(9) Uani d 1
H H3 0.763972 0.989204 0.763999 0.132 Uiso calc 1
C C1 0.7831(3) 0.9861(3) 0.5033(2) 0.1070(8) Uani d 1
H H1 0.844994 1.038827 0.459306 0.128 Uiso calc 1
C C5 0.5672(3) 0.7970(4) 0.51898(19) 0.1116(9) Uani d 1
H H5 0.478402 0.715558 0.486763 0.134 Uiso calc 1
C C4 0.6081(3) 0.8448(5) 0.6369(2) 0.1338(11) Uani d 1
H H4 0.545236 0.796070 0.682551 0.161 Uiso calc 1
C C2 0.8236(4) 1.0299(4) 0.6197(2) 0.1281(10) Uani d 1
H H2A 0.913185 1.110017 0.653001 0.154 Uiso calc 1
C C20 -0.1911(4) 0.3793(4) 0.3811(3) 0.1591(13) Uani d 1
H H20A -0.271221 0.443328 0.391357 0.239 Uiso calc 1
H H20B -0.133254 0.393504 0.453929 0.239 Uiso calc 1
H H20C -0.243577 0.270862 0.348701 0.239 Uiso calc 1

loop_
_atom_site_aniso_label
_atom_site_aniso_U_11
_atom_site_aniso_U_22
_atom_site_aniso_U_33
_atom_site_aniso_U_12
_atom_site_aniso_U_13
_atom_site_aniso_U_23
O2 0.0725(8) 0.0961(10) 0.0601(7) 0.0214(7) 0.0150(6) 0.0325(6)
O3 0.0785(8) 0.1010(10) 0.0580(7) 0.0288(7) 0.0140(6) 0.0293(7)
O1 0.0939(10) 0.1310(12) 0.0796(9) 0.0267(9) 0.0331(8) 0.0589(9)
N2 0.0532(8) 0.0909(10) 0.0664(9) 0.0154(7) 0.0119(7) 0.0379(8)
N1 0.0535(8) 0.0864(10) 0.0657(9) 0.0138(7) 0.0053(7) 0.0312(8)
C8 0.0572(9) 0.0719(11) 0.0606(10) 0.0117(8) 0.0105(8) 0.0260(8)
C9 0.0593(9) 0.0686(10) 0.0612(10) 0.0155(8) 0.0085(8) 0.0226(8)
C7 0.0534(9) 0.0744(11) 0.0620(10) 0.0180(8) 0.0085(8) 0.0263(8)
C14 0.0630(10) 0.0584(10) 0.0684(10) 0.0029(8) 0.0007(8) 0.0111(8)
C6 0.0595(10) 0.0875(12) 0.0599(10) 0.0225(9) 0.0044(8) 0.0219(9)
C10 0.0600(10) 0.0788(11) 0.0586(10) 0.0231(8) 0.0098(8) 0.0257(8)
C12 0.0584(10) 0.0908(13) 0.0515(9) 0.0060(9) 0.0068(8) 0.0267(9)
C13 0.0737(11) 0.0748(11) 0.0642(10) 0.0050(9) -0.0002(9) 0.0165(9)
C11 0.0556(9) 0.1085(15) 0.0800(12) 0.0164(10) 0.0190(9) 0.0462(11)
C15 0.0817(13) 0.0735(12) 0.0977(14) 0.0177(10) 0.0199(11) 0.0284(11)
C19 0.0741(13) 0.0770(13) 0.1100(17) 0.0140(10) 0.0034(12) 0.0228(12)
C17 0.0866(14) 0.0909(14) 0.1061(16) -0.0089(12) 0.0287(11) 0.0092(10)
C18 0.0733(12) 0.1004(16) 0.1320(19) 0.0157(12) 0.0256(13) 0.0142(12)
C16 0.1108(18) 0.0792(14) 0.1074(17) 0.0029(13) 0.0224(14) 0.0366(13)
C3 0.1037(19) 0.164(3) 0.0617(13) 0.0585(19) 0.0004(14) 0.0139(16)
C1 0.1183(19) 0.1081(17) 0.0751(14) -0.0077(15) -0.0081(13) 0.0191(12)
C5 0.0720(13) 0.189(3) 0.0717(13) -0.0062(14) -0.0022(11) 0.0583(15)
C4 0.0910(17) 0.243(4) 0.0762(15) 0.023(2) 0.0094(14) 0.068(2)
C2 0.143(2) 0.133(2) 0.0775(17) 0.0047(19) -0.0182(17) 0.0019(16)
C20 0.138(2) 0.158(3) 0.145(3) -0.033(2) 0.064(2) 0.022(2)

loop_
_atom_type_symbol
_atom_type_description
_atom_type_scat_dispersion_real
_atom_type_scat_dispersion_imag
_atom_type_scat_source
C C 0.0033 0.0016 'International Tables Vol C Tables 4.2.6.8 and 6.1.1.4'
H H 0.0000 0.0000 'International Tables Vol C Tables 4.2.6.8 and 6.1.1.4'
N N 0.0061 0.0033 'International Tables Vol C Tables 4.2.6.8 and 6.1.1.4'
O O 0.0106 0.0060 'International Tables Vol C Tables 4.2.6.8 and 6.1.1.4'

loop_
_geom_angle_atom_site_label_1
_geom_angle_atom_site_label_2
_geom_angle_atom_site_label_3
_geom_angle
C12 O2 H2 109.5
N1 N2 C10 126.14(14)
N1 N2 C11 115.10(15)
C10 N2 C11 118.61(14)
C7 N1 N2 117.30(14)
C9 C8 C7 121.38(16)
C9 C8 H8 119.3
C7 C8 H8 119.3
C8 C9 C10 117.95(16)
C8 C9 C13 125.62(16)
C10 C9 C13 116.42(15)
N1 C7 C8 121.32(15)
N1 C7 C6 115.86(15)
C8 C7 C6 122.82(16)
C19 C14 C15 117.17(19)
C19 C14 C13 121.17(18)
C15 C14 C13 121.63(17)
C5 C6 C1 116.45(19)
C5 C6 C7 122.76(18)
C1 C6 C7 120.77(19)
O3 C10 N2 119.17(16)
O3 C10 C9 124.97(17)
N2 C10 C9 115.86(14)
O1 C12 O2 124.94(17)
O1 C12 C11 121.98(17)
O2 C12 C11 113.06(14)
C14 C13 C9 114.91(15)
C14 C13 H13A 108.5
C9 C13 H13A 108.5
C14 C13 H13B 108.5
C9 C13 H13B 108.5
H13A C13 H13B 107.5
N2 C11 C12 113.59(14)
N2 C11 H11A 108.8
C12 C11 H11A 108.8
N2 C11 H11B 108.8
C12 C11 H11B 108.8
H11A C11 H11B 107.7
C16 C15 C14 121.4(2)
C16 C15 H15 119.3
C14 C15 H15 119.3
C14 C19 C18 120.8(2)
C14 C19 H19 119.6
C18 C19 H19 119.6
C16 C17 C18 116.7(2)
C16 C17 C20 121.4(3)
C18 C17 C20 121.9(3)
C17 C18 C19 122.2(2)
C17 C18 H18 118.9
C19 C18 H18 118.9
C17 C16 C15 121.7(2)
C17 C16 H16 119.1
C15 C16 H16 119.1
C2 C3 C4 119.2(2)
C2 C3 H3 120.4
C4 C3 H3 120.4
C6 C1 C2 121.7(3)
C6 C1 H1 119.2
C2 C1 H1 119.2
C6 C5 C4 121.1(3)
C6 C5 H5 119.5
C4 C5 H5 119.5
C3 C4 C5 120.8(3)
C3 C4 H4 119.6
C5 C4 H4 119.6
C3 C2 C1 120.7(3)
C3 C2 H2A 119.7
C1 C2 H2A 119.7
C17 C20 H20A 109.5
C17 C20 H20B 109.5
H20A C20 H20B 109.5
C17 C20 H20C 109.5
H20A C20 H20C 109.5
H20B C20 H20C 109.5

loop_
_geom_bond_atom_site_label_1
_geom_bond_atom_site_label_2
_geom_bond_distance
O2 C12 1.317(2)
O2 H2 0.8200
O3 C10 1.2433(19)
O1 C12 1.193(2)
N2 N1 1.3516(19)
N2 C10 1.370(2)
N2 C11 1.459(2)
N1 C7 1.307(2)
C8 C9 1.344(2)
C8 C7 1.422(2)
C8 H8 0.9300
C9 C10 1.438(2)
C9 C13 1.507(2)
C7 C6 1.482(2)
C14 C19 1.365(3)
C14 C15 1.375(3)
C14 C13 1.499(3)
C6 C5 1.352(3)
C6 C1 1.366(3)
C12 C11 1.498(3)
C13 H13A 0.9700
C13 H13B 0.9700
C11 H11A 0.9700
C11 H11B 0.9700
C15 C16 1.372(3)
C15 H15 0.9300
C19 C18 1.377(3)
C19 H19 0.9300
C17 C16 1.363(3)
C17 C18 1.367(4)
C17 C20 1.515(4)
C18 H18 0.9300
C16 H16 0.9300
C3 C2 1.327(4)
C3 C4 1.330(4)
C3 H3 0.9300
C1 C2 1.374(3)
C1 H1 0.9300
C5 C4 1.390(3)
C5 H5 0.9300
C4 H4 0.9300
C2 H2A 0.9300
C20 H20A 0.9600
C20 H20B 0.9600
C20 H20C 0.9600

loop_
_geom_hbond_atom_site_label_D
_geom_hbond_atom_site_label_H
_geom_hbond_atom_site_label_A
_geom_hbond_site_symmetry_A
_geom_hbond_distance_DH
_geom_hbond_distance_HA
_geom_hbond_distance_DA
_geom_hbond_angle_DHA
_geom_hbond_publ_flag
O2 H2 O3 2_675 0.82 1.83 2.6358(16) 167 yes
C3 H3 O1 1_556 0.93 2.51 3.430(3) 172 yes

loop_
_geom_torsion_atom_site_label_1
_geom_torsion_atom_site_label_2
_geom_torsion_atom_site_label_3
_geom_torsion_atom_site_label_4
_geom_torsion
C10 N2 N1 C7 1.2(2)
C11 N2 N1 C7 176.75(15)
C7 C8 C9 C10 -1.3(2)
C7 C8 C9 C13 -179.66(16)
N2 N1 C7 C8 0.1(2)
N2 N1 C7 C6 -179.55(14)
C9 C8 C7 N1 0.0(3)
C9 C8 C7 C6 179.63(15)
N1 C7 C6 C5 -170.3(2)
C8 C7 C6 C5 10.0(3)
N1 C7 C6 C1 11.5(3)
C8 C7 C6 C1 -168.13(19)
N1 N2 C10 O3 177.73(15)
C11 N2 C10 O3 2.3(2)
N1 N2 C10 C9 -2.4(2)
C11 N2 C10 C9 -177.82(15)
C8 C9 C10 O3 -177.84(16)
C13 C9 C10 O3 0.7(3)
C8 C9 C10 N2 2.3(2)
C13 C9 C10 N2 -179.12(15)
C19 C14 C13 C9 104.4(2)
C15 C14 C13 C9 -73.8(2)
C8 C9 C13 C14 4.0(3)
C10 C9 C13 C14 -174.43(15)
N1 N2 C11 C12 -107.68(17)
C10 N2 C11 C12 68.2(2)
O1 C12 C11 N2 -159.10(18)
O2 C12 C11 N2 22.1(2)
C19 C14 C15 C16 -2.6(3)
C13 C14 C15 C16 175.73(19)
C15 C14 C19 C18 1.8(3)
C13 C14 C19 C18 -176.5(2)
C16 C17 C18 C19 -2.2(4)
C20 C17 C18 C19 178.0(2)
C14 C19 C18 C17 0.6(4)
C18 C17 C16 C15 1.4(4)
C20 C17 C16 C15 -178.7(3)
C14 C15 C16 C17 0.9(4)
C5 C6 C1 C2 1.2(4)
C7 C6 C1 C2 179.5(2)
C1 C6 C5 C4 -0.1(4)
C7 C6 C5 C4 -178.3(2)
C2 C3 C4 C5 1.2(5)
C6 C5 C4 C3 -1.2(5)
C4 C3 C2 C1 0.0(5)
C6 C1 C2 C3 -1.2(5)

_cod_database_fobs_code 2243210
